data_1517502
loop_
_publ_author_name
'Yuan, Yini'
'Bai, Lu'
'Nan, Jiang'
'Liu, Jingjing'
'Luan, Xinjun'

_publ_section_title
;
 Regiospecific Ficini [2 + 2] Cycloaddition of Ynamides with Cyclic
 Isoimidium Salts under Catalyst-Free Conditions.
;
_journal_issue 16
_journal_name_full 'Organic letters'
_journal_page_first 4316
_journal_page_last 4319
_journal_paper_doi 10.1021/ol5020587
_journal_volume 16
_journal_year 2014
_chemical_formula_sum 'C26 H28 N2 O5 S'
_chemical_formula_weight 480.56
_chemical_name_systematic
; 
 ? 
;
_space_group_IT_number 14
_symmetry_cell_setting monoclinic
_symmetry_space_group_name_Hall '-P 2ybc'
_symmetry_space_group_name_H-M 'P 1 21/c 1'
_atom_sites_solution_hydrogens geom
_atom_sites_solution_primary direct
_atom_sites_solution_secondary difmap
_audit_creation_method SHELXL-97
_cell_angle_alpha 90.00
_cell_angle_beta 117.347(4)
_cell_angle_gamma 90.00
_cell_formula_units_Z 4
_cell_length_a 15.633(4)
_cell_length_b 11.937(3)
_cell_length_c 15.622(5)
_cell_measurement_reflns_used 3467
_cell_measurement_temperature 296(2)
_cell_measurement_theta_max 23.55
_cell_measurement_theta_min 2.28
_cell_volume 2589.4(12)
_computing_structure_refinement 'SHELXL-97 (Sheldrick, 1997)'
_computing_structure_solution 'SHELXS-97 (Sheldrick, 1990)'
_diffrn_ambient_temperature 296(2)
_diffrn_measured_fraction_theta_full 0.971
_diffrn_measured_fraction_theta_max 0.971
_diffrn_measurement_device_type
;
Bruker SMART APEX area-detector diffractometer 
;
_diffrn_measurement_method '\f and \w scans'
_diffrn_radiation_monochromator graphite
_diffrn_radiation_source 'fine-focus sealed tube'
_diffrn_radiation_type MoK\a
_diffrn_radiation_wavelength 0.71073
_diffrn_reflns_av_R_equivalents 0.0661
_diffrn_reflns_av_sigmaI/netI 0.0783
_diffrn_reflns_limit_h_max 16
_diffrn_reflns_limit_h_min -20
_diffrn_reflns_limit_k_max 13
_diffrn_reflns_limit_k_min -15
_diffrn_reflns_limit_l_max 20
_diffrn_reflns_limit_l_min -20
_diffrn_reflns_number 15816
_diffrn_reflns_theta_full 28.41
_diffrn_reflns_theta_max 28.41
_diffrn_reflns_theta_min 1.47
_exptl_absorpt_coefficient_mu 0.162
_exptl_absorpt_correction_T_max 0.9840
_exptl_absorpt_correction_T_min 0.9729
_exptl_absorpt_correction_type multi-scan
_exptl_absorpt_process_details sadabs
_exptl_crystal_colour colorless
_exptl_crystal_density_diffrn 1.233
_exptl_crystal_density_method 'not measured'
_exptl_crystal_description prism
_exptl_crystal_F_000 1016
_exptl_crystal_size_max 0.17
_exptl_crystal_size_mid 0.15
_exptl_crystal_size_min 0.10
_refine_diff_density_max 0.516
_refine_diff_density_min -0.439
_refine_diff_density_rms 0.099
_refine_ls_extinction_method none
_refine_ls_goodness_of_fit_ref 1.028
_refine_ls_hydrogen_treatment constr
_refine_ls_matrix_type full
_refine_ls_number_parameters 310
_refine_ls_number_reflns 6316
_refine_ls_number_restraints 0
_refine_ls_restrained_S_all 1.028
_refine_ls_R_factor_all 0.1143
_refine_ls_R_factor_gt 0.0660
_refine_ls_shift/su_max 0.000
_refine_ls_shift/su_mean 0.000
_refine_ls_structure_factor_coef Fsqd
_refine_ls_weighting_details 'calc w=1/[\s^2^(Fo^2^)+(0.1446P)^2^+0.2362P] where P=(Fo^2^+2Fc^2^)/3'
_refine_ls_weighting_scheme calc
_refine_ls_wR_factor_gt 0.1904
_refine_ls_wR_factor_ref 0.2416
_reflns_number_gt 3925
_reflns_number_total 6316
_reflns_threshold_expression >2sigma(I)
_cod_data_source_file ol5020587_si_003.cif
_cod_data_source_block 1
_cod_original_sg_symbol_H-M P21/c
_cod_database_code 1517502

loop_
_symmetry_equiv_pos_as_xyz
'x, y, z'
'-x, y+1/2, -z+1/2'
'-x, -y, -z'
'x, -y-1/2, z-1/2'

loop_
_atom_site_label
_atom_site_type_symbol
_atom_site_fract_x
_atom_site_fract_y
_atom_site_fract_z
_atom_site_U_iso_or_equiv
_atom_site_adp_type
_atom_site_occupancy
_atom_site_symmetry_multiplicity
_atom_site_calc_flag
_atom_site_refinement_flags
S1 S 0.05916(4) 0.70613(5) 0.14718(5) 0.0481(2) Uani 1 1 d .
O1 O -0.01045(14) 0.69829(18) 0.18220(17) 0.0684(6) Uani 1 1 d .
O2 O 0.03871(13) 0.65732(17) 0.05722(14) 0.0598(5) Uani 1 1 d .
O3 O 0.45284(15) 0.6151(2) 0.27792(17) 0.0732(6) Uani 1 1 d .
N1 N 0.15843(14) 0.64526(17) 0.22996(15) 0.0441(5) Uani 1 1 d .
N2 N 0.45451(17) 0.8045(2) 0.2725(2) 0.0657(7) Uani 1 1 d .
C1 C 0.08891(17) 0.8476(2) 0.14357(18) 0.0454(6) Uani 1 1 d .
C2 C 0.0957(2) 0.9200(3) 0.2157(2) 0.0640(8) Uani 1 1 d .
H2 H 0.0825 0.8950 0.2648 0.077 Uiso 1 1 calc R
C3 C 0.1221(3) 1.0295(3) 0.2135(3) 0.0737(9) Uani 1 1 d .
H3 H 0.1266 1.0786 0.2617 0.088 Uiso 1 1 calc R
C4 C 0.1421(2) 1.0680(2) 0.1413(2) 0.0631(8) Uani 1 1 d .
C5 C 0.1347(2) 0.9946(3) 0.0700(2) 0.0675(9) Uani 1 1 d .
H5 H 0.1476 1.0197 0.0208 0.081 Uiso 1 1 calc R
C6 C 0.1085(2) 0.8841(2) 0.0709(2) 0.0569(7) Uani 1 1 d .
H6 H 0.1041 0.8349 0.0229 0.068 Uiso 1 1 calc R
C7 C 0.1711(4) 1.1890(3) 0.1396(3) 0.1026(14) Uani 1 1 d .
H7A H 0.1793 1.2017 0.0830 0.154 Uiso 1 1 calc R
H7B H 0.2306 1.2042 0.1960 0.154 Uiso 1 1 calc R
H7C H 0.1218 1.2378 0.1385 0.154 Uiso 1 1 calc R
C8 C 0.1720(2) 0.6384(2) 0.32911(19) 0.0516(6) Uani 1 1 d .
H8A H 0.1098 0.6396 0.3286 0.062 Uiso 1 1 calc R
H8B H 0.2083 0.7030 0.3652 0.062 Uiso 1 1 calc R
C9 C 0.2248(2) 0.5330(2) 0.37767(18) 0.0490(6) Uani 1 1 d .
C10 C 0.1807(2) 0.4301(3) 0.3467(2) 0.0637(8) Uani 1 1 d .
H10 H 0.1189 0.4263 0.2954 0.076 Uiso 1 1 calc R
C11 C 0.2282(3) 0.3327(3) 0.3921(3) 0.0774(10) Uani 1 1 d .
H11 H 0.1984 0.2636 0.3708 0.093 Uiso 1 1 calc R
C12 C 0.3183(3) 0.3378(4) 0.4674(3) 0.0854(11) Uani 1 1 d .
H12 H 0.3501 0.2723 0.4975 0.103 Uiso 1 1 calc R
C13 C 0.3620(3) 0.4392(3) 0.4990(3) 0.0854(11) Uani 1 1 d .
H13 H 0.4234 0.4428 0.5508 0.103 Uiso 1 1 calc R
C14 C 0.3154(2) 0.5359(3) 0.4542(2) 0.0654(8) Uani 1 1 d .
H14 H 0.3457 0.6046 0.4762 0.078 Uiso 1 1 calc R
C15 C 0.24194(16) 0.65649(18) 0.21485(16) 0.0366(5) Uani 1 1 d .
C16 C 0.23760(16) 0.60123(19) 0.12830(16) 0.0377(5) Uani 1 1 d .
C17 C 0.2056(2) 0.4828(2) 0.1072(2) 0.0492(6) Uani 1 1 d .
H17 H 0.2052 0.4319 0.1521 0.059 Uiso 1 1 calc R
C18 C 0.1745(3) 0.4577(3) 0.0045(2) 0.0727(9) Uani 1 1 d .
H18 H 0.1163 0.4232 -0.0354 0.087 Uiso 1 1 calc R
O4 O 0.24325(18) 0.4919(2) -0.02762(15) 0.0717(6) Uani 1 1 d .
C20 C 0.2781(2) 0.5966(2) -0.00461(19) 0.0534(7) Uani 1 1 d .
C21 C 0.26605(18) 0.6539(2) 0.07144(17) 0.0451(6) Uani 1 1 d .
H21 H 0.2788 0.7303 0.0803 0.054 Uiso 1 1 calc R
O5 O 0.32087(19) 0.6363(2) -0.04503(17) 0.0813(7) Uani 1 1 d .
C23 C 0.32064(17) 0.7097(2) 0.27767(18) 0.0443(6) Uani 1 1 d .
H23 H 0.3164 0.7522 0.3254 0.053 Uiso 1 1 calc R
C24 C 0.41552(18) 0.7053(2) 0.27620(18) 0.0501(6) Uani 1 1 d .
C25 C 0.4081(3) 0.9130(3) 0.2663(3) 0.0941(13) Uani 1 1 d .
H25A H 0.3402 0.9008 0.2466 0.113 Uiso 1 1 calc R
H25B H 0.4130 0.9580 0.2171 0.113 Uiso 1 1 calc R
C26 C 0.4521(5) 0.9775(5) 0.3609(4) 0.169(3) Uani 1 1 d .
H26A H 0.4564 0.9295 0.4120 0.253 Uiso 1 1 calc R
H26B H 0.4122 1.0409 0.3559 0.253 Uiso 1 1 calc R
H26C H 0.5153 1.0029 0.3744 0.253 Uiso 1 1 calc R
C27 C 0.5489(2) 0.8044(4) 0.2742(3) 0.0946(14) Uani 1 1 d .
H27A H 0.5824 0.7356 0.3041 0.114 Uiso 1 1 calc R
H27B H 0.5866 0.8665 0.3133 0.114 Uiso 1 1 calc R
C28 C 0.5418(3) 0.8136(4) 0.1773(3) 0.0988(14) Uani 1 1 d .
H28A H 0.5014 0.7547 0.1371 0.148 Uiso 1 1 calc R
H28B H 0.6048 0.8072 0.1815 0.148 Uiso 1 1 calc R
H28C H 0.5145 0.8849 0.1499 0.148 Uiso 1 1 calc R

loop_
_atom_site_aniso_label
_atom_site_aniso_U_11
_atom_site_aniso_U_22
_atom_site_aniso_U_33
_atom_site_aniso_U_23
_atom_site_aniso_U_13
_atom_site_aniso_U_12
S1 0.0334(3) 0.0522(4) 0.0562(4) 0.0008(3) 0.0184(3) -0.0024(3)
O1 0.0416(11) 0.0794(15) 0.0924(17) 0.0085(12) 0.0377(11) -0.0003(9)
O2 0.0458(10) 0.0627(12) 0.0539(12) -0.0104(9) 0.0082(9) -0.0046(9)
O3 0.0519(12) 0.0886(16) 0.0783(15) 0.0185(12) 0.0292(11) 0.0253(11)
N1 0.0376(10) 0.0498(12) 0.0481(12) 0.0036(9) 0.0224(9) -0.0005(9)
N2 0.0427(13) 0.0861(19) 0.0674(17) -0.0107(13) 0.0244(12) -0.0199(12)
C1 0.0389(12) 0.0496(14) 0.0481(14) 0.0041(11) 0.0202(11) 0.0036(10)
C2 0.083(2) 0.0587(17) 0.0643(19) 0.0003(14) 0.0458(17) -0.0022(15)
C3 0.100(3) 0.0533(18) 0.074(2) -0.0100(15) 0.044(2) -0.0013(17)
C4 0.070(2) 0.0489(16) 0.0659(19) 0.0077(14) 0.0276(16) 0.0030(13)
C5 0.084(2) 0.0606(18) 0.065(2) 0.0181(15) 0.0400(18) 0.0069(16)
C6 0.0695(18) 0.0532(16) 0.0514(16) 0.0034(12) 0.0306(14) 0.0071(13)
C7 0.144(4) 0.053(2) 0.108(3) 0.0063(19) 0.055(3) -0.016(2)
C8 0.0549(15) 0.0596(16) 0.0504(15) -0.0009(12) 0.0329(13) -0.0045(12)
C9 0.0532(15) 0.0621(16) 0.0395(13) 0.0016(11) 0.0279(12) -0.0082(12)
C10 0.0684(19) 0.0655(19) 0.0552(17) -0.0003(14) 0.0267(15) -0.0186(15)
C11 0.111(3) 0.0585(19) 0.069(2) 0.0077(16) 0.047(2) -0.0140(19)
C12 0.110(3) 0.081(2) 0.064(2) 0.0242(19) 0.039(2) 0.019(2)
C13 0.075(2) 0.096(3) 0.061(2) 0.0136(19) 0.0106(18) 0.005(2)
C14 0.0625(19) 0.074(2) 0.0476(17) -0.0007(14) 0.0148(14) -0.0116(15)
C15 0.0371(11) 0.0359(11) 0.0392(12) 0.0038(9) 0.0196(10) 0.0001(9)
C16 0.0327(11) 0.0401(12) 0.0370(12) 0.0033(9) 0.0132(9) 0.0025(9)
C17 0.0584(16) 0.0377(12) 0.0571(16) -0.0018(11) 0.0313(13) -0.0079(11)
C18 0.075(2) 0.077(2) 0.070(2) -0.0282(17) 0.0359(18) -0.0291(17)
O4 0.0904(16) 0.0762(15) 0.0575(13) -0.0148(11) 0.0417(12) -0.0077(12)
C20 0.0585(16) 0.0627(17) 0.0422(14) 0.0120(12) 0.0259(13) 0.0106(13)
C21 0.0471(13) 0.0458(13) 0.0419(13) 0.0063(11) 0.0200(11) -0.0017(10)
O5 0.1080(19) 0.0891(17) 0.0754(16) 0.0215(13) 0.0668(16) 0.0124(14)
C23 0.0423(13) 0.0482(14) 0.0455(14) -0.0048(10) 0.0229(11) -0.0023(10)
C24 0.0359(12) 0.0706(18) 0.0395(14) -0.0013(12) 0.0136(10) -0.0044(12)
C25 0.112(3) 0.068(2) 0.134(4) -0.026(2) 0.084(3) -0.034(2)
C26 0.232(8) 0.154(5) 0.187(6) -0.102(5) 0.154(7) -0.122(5)
C27 0.0455(18) 0.152(4) 0.088(3) 0.005(2) 0.0313(18) -0.028(2)
C28 0.080(3) 0.128(4) 0.111(3) 0.034(3) 0.064(3) 0.016(2)

loop_
_atom_type_symbol
_atom_type_description
_atom_type_scat_dispersion_real
_atom_type_scat_dispersion_imag
_atom_type_scat_source
C C 0.0033 0.0016 'International Tables Vol C Tables 4.2.6.8 and 6.1.1.4'
H H 0.0000 0.0000 'International Tables Vol C Tables 4.2.6.8 and 6.1.1.4'
N N 0.0061 0.0033 'International Tables Vol C Tables 4.2.6.8 and 6.1.1.4'
O O 0.0106 0.0060 'International Tables Vol C Tables 4.2.6.8 and 6.1.1.4'
S S 0.1246 0.1234 'International Tables Vol C Tables 4.2.6.8 and 6.1.1.4'

loop_
_geom_angle_atom_site_label_1
_geom_angle_atom_site_label_2
_geom_angle_atom_site_label_3
_geom_angle
O2 S1 O1 119.28(13)
O2 S1 N1 107.26(11)
O1 S1 N1 106.06(12)
O2 S1 C1 107.80(13)
O1 S1 C1 109.53(12)
N1 S1 C1 106.16(11)
C15 N1 C8 118.52(19)
C15 N1 S1 115.19(15)
C8 N1 S1 118.49(17)
C24 N2 C27 118.1(3)
C24 N2 C25 124.1(3)
C27 N2 C25 117.8(3)
C6 C1 C2 120.8(3)
C6 C1 S1 119.5(2)
C2 C1 S1 119.7(2)
C3 C2 C1 119.0(3)
C3 C2 H2 120.5
C1 C2 H2 120.5
C2 C3 C4 121.3(3)
C2 C3 H3 119.3
C4 C3 H3 119.3
C5 C4 C3 118.8(3)
C5 C4 C7 120.3(3)
C3 C4 C7 120.9(3)
C4 C5 C6 120.9(3)
C4 C5 H5 119.6
C6 C5 H5 119.6
C1 C6 C5 119.3(3)
C1 C6 H6 120.3
C5 C6 H6 120.3
C4 C7 H7A 109.5
C4 C7 H7B 109.5
H7A C7 H7B 109.5
C4 C7 H7C 109.5
H7A C7 H7C 109.5
H7B C7 H7C 109.5
N1 C8 C9 111.1(2)
N1 C8 H8A 109.4
C9 C8 H8A 109.4
N1 C8 H8B 109.4
C9 C8 H8B 109.4
H8A C8 H8B 108.0
C14 C9 C10 118.5(3)
C14 C9 C8 121.7(3)
C10 C9 C8 119.7(3)
C9 C10 C11 120.1(3)
C9 C10 H10 120.0
C11 C10 H10 120.0
C12 C11 C10 120.3(3)
C12 C11 H11 119.9
C10 C11 H11 119.9
C11 C12 C13 119.9(4)
C11 C12 H12 120.0
C13 C12 H12 120.0
C12 C13 C14 120.1(3)
C12 C13 H13 120.0
C14 C13 H13 120.0
C9 C14 C13 121.1(3)
C9 C14 H14 119.5
C13 C14 H14 119.5
C23 C15 N1 121.7(2)
C23 C15 C16 121.7(2)
N1 C15 C16 116.47(19)
C21 C16 C15 121.0(2)
C21 C16 C17 119.2(2)
C15 C16 C17 119.8(2)
C18 C17 C16 110.1(2)
C18 C17 H17 125.0
C16 C17 H17 125.0
O4 C18 C17 113.3(2)
O4 C18 H18 123.4
C17 C18 H18 123.4
C20 O4 C18 116.5(2)
O5 C20 O4 118.6(3)
O5 C20 C21 123.5(3)
O4 C20 C21 117.8(2)
C16 C21 C20 122.3(2)
C16 C21 H21 118.9
C20 C21 H21 118.9
C15 C23 C24 124.0(2)
C15 C23 H23 118.0
C24 C23 H23 118.0
O3 C24 N2 123.8(3)
O3 C24 C23 119.9(2)
N2 C24 C23 116.2(2)
N2 C25 C26 113.2(4)
N2 C25 H25A 108.9
C26 C25 H25A 108.9
N2 C25 H25B 108.9
C26 C25 H25B 108.9
H25A C25 H25B 107.8
C25 C26 H26A 109.5
C25 C26 H26B 109.5
H26A C26 H26B 109.5
C25 C26 H26C 109.5
H26A C26 H26C 109.5
H26B C26 H26C 109.5
N2 C27 C28 112.5(3)
N2 C27 H27A 109.1
C28 C27 H27A 109.1
N2 C27 H27B 109.1
C28 C27 H27B 109.1
H27A C27 H27B 107.8
C27 C28 H28A 109.5
C27 C28 H28B 109.5
H28A C28 H28B 109.5
C27 C28 H28C 109.5
H28A C28 H28C 109.5
H28B C28 H28C 109.5

loop_
_geom_bond_atom_site_label_1
_geom_bond_atom_site_label_2
_geom_bond_distance
S1 O2 1.416(2)
S1 O1 1.428(2)
S1 N1 1.663(2)
S1 C1 1.760(3)
O3 C24 1.219(3)
N1 C15 1.436(3)
N1 C8 1.466(3)
N2 C24 1.345(4)
N2 C27 1.463(4)
N2 C25 1.466(5)
C1 C6 1.374(4)
C1 C2 1.385(4)
C2 C3 1.376(4)
C2 H2 0.9300
C3 C4 1.381(4)
C3 H3 0.9300
C4 C5 1.380(4)
C4 C7 1.518(4)
C5 C6 1.384(4)
C5 H5 0.9300
C6 H6 0.9300
C7 H7A 0.9600
C7 H7B 0.9600
C7 H7C 0.9600
C8 C9 1.505(4)
C8 H8A 0.9700
C8 H8B 0.9700
C9 C14 1.371(4)
C9 C10 1.382(4)
C10 C11 1.387(5)
C10 H10 0.9300
C11 C12 1.360(6)
C11 H11 0.9300
C12 C13 1.366(6)
C12 H12 0.9300
C13 C14 1.372(5)
C13 H13 0.9300
C14 H14 0.9300
C15 C23 1.331(3)
C15 C16 1.478(3)
C16 C21 1.321(3)
C16 C17 1.485(3)
C17 C18 1.478(4)
C17 H17 0.9300
C18 O4 1.439(4)
C18 H18 0.9300
O4 C20 1.344(4)
C20 O5 1.208(3)
C20 C21 1.456(4)
C21 H21 0.9300
C23 C24 1.495(3)
C23 H23 0.9300
C25 C26 1.521(6)
C25 H25A 0.9700
C25 H25B 0.9700
C26 H26A 0.9600
C26 H26B 0.9600
C26 H26C 0.9600
C27 C28 1.472(5)
C27 H27A 0.9700
C27 H27B 0.9700
C28 H28A 0.9600
C28 H28B 0.9600
C28 H28C 0.9600

loop_
_geom_torsion_atom_site_label_1
_geom_torsion_atom_site_label_2
_geom_torsion_atom_site_label_3
_geom_torsion_atom_site_label_4
_geom_torsion
O2 S1 N1 C15 59.13(19)
O1 S1 N1 C15 -172.38(17)
C1 S1 N1 C15 -55.92(19)
O2 S1 N1 C8 -152.05(19)
O1 S1 N1 C8 -23.6(2)
C1 S1 N1 C8 92.9(2)
O2 S1 C1 C6 -13.6(3)
O1 S1 C1 C6 -144.8(2)
N1 S1 C1 C6 101.1(2)
O2 S1 C1 C2 168.7(2)
O1 S1 C1 C2 37.5(3)
N1 S1 C1 C2 -76.6(2)
C6 C1 C2 C3 0.1(5)
S1 C1 C2 C3 177.9(3)
C1 C2 C3 C4 -0.1(5)
C2 C3 C4 C5 0.3(5)
C2 C3 C4 C7 179.9(4)
C3 C4 C5 C6 -0.5(5)
C7 C4 C5 C6 179.9(3)
C2 C1 C6 C5 -0.3(4)
S1 C1 C6 C5 -178.0(2)
C4 C5 C6 C1 0.5(5)
C15 N1 C8 C9 -65.5(3)
S1 N1 C8 C9 146.73(19)
N1 C8 C9 C14 113.9(3)
N1 C8 C9 C10 -67.9(3)
C14 C9 C10 C11 -0.8(4)
C8 C9 C10 C11 -179.0(3)
C9 C10 C11 C12 0.3(5)
C10 C11 C12 C13 0.3(6)
C11 C12 C13 C14 -0.5(6)
C10 C9 C14 C13 0.6(5)
C8 C9 C14 C13 178.8(3)
C12 C13 C14 C9 0.0(6)
C8 N1 C15 C23 -31.1(3)
S1 N1 C15 C23 117.7(2)
C8 N1 C15 C16 146.0(2)
S1 N1 C15 C16 -65.1(2)
C23 C15 C16 C21 -48.3(3)
N1 C15 C16 C21 134.5(2)
C23 C15 C16 C17 128.5(3)
N1 C15 C16 C17 -48.6(3)
C21 C16 C17 C18 -22.8(3)
C15 C16 C17 C18 160.3(2)
C16 C17 C18 O4 49.7(4)
C17 C18 O4 C20 -48.4(4)
C18 O4 C20 O5 -165.9(3)
C18 O4 C20 C21 17.0(4)
C15 C16 C21 C20 169.4(2)
C17 C16 C21 C20 -7.4(4)
O5 C20 C21 C16 -165.3(3)
O4 C20 C21 C16 11.6(4)
N1 C15 C23 C24 167.7(2)
C16 C15 C23 C24 -9.3(4)
C27 N2 C24 O3 -2.3(5)
C25 N2 C24 O3 177.3(3)
C27 N2 C24 C23 178.0(3)
C25 N2 C24 C23 -2.4(4)
C15 C23 C24 O3 -54.9(4)
C15 C23 C24 N2 124.8(3)
C24 N2 C25 C26 104.8(4)
C27 N2 C25 C26 -75.5(4)
C24 N2 C27 C28 97.6(4)
C25 N2 C27 C28 -82.0(5)
